data_9012696
loop_
_publ_author_name
'Boher, P.'
'Garnier, P.'
'Gavarri, J. R.'
'Hewat, A. W.'

_publ_section_title
;Monoxyde quadratique PbO alpha(I): Description de la transition structurale
 ferroelastique Method: Neutron Diffraction T = 77 K Locality: synthetic
;
_journal_name_full 'Journal of Solid State Chemistry'
_journal_page_first 343
_journal_page_last 350
_journal_paper_doi 10.1016/0022-4596(85)90197-5
_journal_volume 57
_journal_year 1985
_chemical_compound_source Synthetic
_chemical_formula_sum 'O Pb'
_chemical_name_mineral Litharge
_space_group_IT_number 67
_symmetry_space_group_name_Hall '-C 2a 2'
_symmetry_space_group_name_H-M 'C m m a'
_cell_angle_alpha 90
_cell_angle_beta 90
_cell_angle_gamma 90
_cell_length_a 5.6118
_cell_length_b 5.6114
_cell_length_c 4.9988
_cell_formula_units_Z 4
_cell_volume 157.412
_database_code_amcsd 0013538
_diffrn_ambient_temperature 77
_exptl_crystal_density_diffrn 9.418
_cod_original_formula_sum 'Pb O'
_cod_database_code 9012696

loop_
_space_group_symop_operation_xyz
x,y,z
1/2+x,1/2+y,z
1/2+x,-y,z
+x,1/2-y,z
1/2-x,y,-z
-x,1/2+y,-z
-x,y,z
1/2-x,1/2+y,z
x,-y,-z
1/2+x,1/2-y,-z
1/2+x,y,-z
+x,1/2+y,-z
1/2-x,-y,z
-x,1/2-y,z
-x,-y,-z
1/2-x,1/2-y,-z

loop_
_atom_site_aniso_label
_atom_site_aniso_U_11
_atom_site_aniso_U_22
_atom_site_aniso_U_33
_atom_site_aniso_U_12
_atom_site_aniso_U_13
_atom_site_aniso_U_23
Pb 0.01039 0.01038 0.00570 0.00000 0.00000 0.00000
O 0.01355 0.01354 0.01392 0.00000 0.00000 0.00000

loop_
_atom_site_label
_atom_site_fract_x
_atom_site_fract_y
_atom_site_fract_z
Pb 0.00000 0.25000 0.76420
O 0.25000 0.00000 0.00000

loop_
_cod_related_entry_id
_cod_related_entry_database
_cod_related_entry_code
1 ChemSpider 140169
2 AMCSD 0013538
